data_7111358
loop_
_publ_author_name
'Fielden, John'
'Long, De-Liang'
'Cronin, Leroy'

_publ_section_title
;
 Secondary coordination sphere controlled reversible geometry
 reorganisations in copper(ii) complexes
;
_journal_issue 19
_journal_name_full 'Chemical Communications'
_journal_page_first 2156
_journal_page_last 2157
_journal_paper_doi 10.1039/b407229d
_journal_year 2004
_chemical_formula_moiety '(C12 H28 Cu1 F N4 O2 +), (F -), 2(C H4 O), (H2 O)'
_chemical_formula_sum 'C14 H38 Cu F2 N4 O5'
_chemical_formula_weight 444.02
_chemical_name_systematic
;
?
;
_space_group_IT_number 7
_symmetry_cell_setting monoclinic
_symmetry_space_group_name_Hall 'P -2yc'
_symmetry_space_group_name_H-M 'P 1 c 1'
_atom_sites_solution_hydrogens geom
_atom_sites_solution_primary direct
_atom_sites_solution_secondary difmap
_audit_creation_method SHELXL-97
_cell_angle_alpha 90.00
_cell_angle_beta 111.4970(10)
_cell_angle_gamma 90.00
_cell_formula_units_Z 2
_cell_length_a 10.2410(2)
_cell_length_b 7.03400(10)
_cell_length_c 14.9794(2)
_cell_measurement_reflns_used 6359
_cell_measurement_temperature 150(2)
_cell_measurement_theta_max 30.034
_cell_measurement_theta_min 1.6
_cell_volume 1003.98(3)
_computing_cell_refinement 'HKL Scalepack (Otwinowski & Minor 1997)'
_computing_data_collection 'Collect (Nonius BV, 1997-2000)'
_computing_data_reduction 'HKL Denzo and Scalepack (Otwinowski & Minor 19'
_computing_molecular_graphics 'Ortep-3 for Windows (Farrugia, 1997)'
_computing_publication_material 'WinGX publication routines (Farrugia, 1999)'
_computing_structure_refinement 'SHELXL-97 (Sheldrick, 1997)'
_computing_structure_solution 'SHELXS-97 (Sheldrick, 1997)'
_diffrn_ambient_temperature 150(2)
_diffrn_measured_fraction_theta_full 0.956
_diffrn_measured_fraction_theta_max 0.956
_diffrn_measurement_device_type 'Nonius Kappa CCD'
_diffrn_measurement_method \w
_diffrn_radiation_monochromator graphite
_diffrn_radiation_source 'fine-focus sealed tube'
_diffrn_radiation_type MoK\a
_diffrn_radiation_wavelength 0.71073
_diffrn_reflns_av_R_equivalents 0.0297
_diffrn_reflns_av_sigmaI/netI 0.0267
_diffrn_reflns_limit_h_max 12
_diffrn_reflns_limit_h_min -12
_diffrn_reflns_limit_k_max 8
_diffrn_reflns_limit_k_min 0
_diffrn_reflns_limit_l_max 18
_diffrn_reflns_limit_l_min -18
_diffrn_reflns_number 12637
_diffrn_reflns_theta_full 26.00
_diffrn_reflns_theta_max 26.00
_diffrn_reflns_theta_min 2.92
_diffrn_standards_decay_% none
_exptl_absorpt_coefficient_mu 1.137
_exptl_absorpt_correction_T_max 0.854
_exptl_absorpt_correction_T_min 0.707
_exptl_absorpt_correction_type gaussian
_exptl_absorpt_process_details
;
P. Coppens, L. Leiserowitz, D Rabinovich, Acta Cryst.
(1965), 18, 1035-1038
;
_exptl_crystal_colour purple
_exptl_crystal_density_diffrn 1.469
_exptl_crystal_density_meas ?
_exptl_crystal_density_method 'not measured'
_exptl_crystal_description block
_exptl_crystal_F_000 474
_exptl_crystal_size_max 0.34
_exptl_crystal_size_mid 0.18
_exptl_crystal_size_min 0.16
_refine_diff_density_max 0.29
_refine_diff_density_min -0.28
_refine_diff_density_rms 0.04
_refine_ls_abs_structure_details 'Flack H D (1983), Acta Cryst. A39, 876-881'
_refine_ls_abs_structure_Flack -0.002(8)
_refine_ls_extinction_coef none
_refine_ls_extinction_method none
_refine_ls_goodness_of_fit_ref 1.048
_refine_ls_hydrogen_treatment mixed
_refine_ls_matrix_type full
_refine_ls_number_parameters 245
_refine_ls_number_reflns 3615
_refine_ls_number_restraints 5
_refine_ls_restrained_S_all 1.048
_refine_ls_R_factor_all 0.0224
_refine_ls_R_factor_gt 0.0210
_refine_ls_shift/su_max 0.003
_refine_ls_shift/su_mean 0.000
_refine_ls_structure_factor_coef Fsqd
_refine_ls_weighting_details 'calc w=1/[\s^2^(Fo^2^)+(0.0195P)^2^+0.4723P] where P=(Fo^2^+2Fc^2^)/3'
_refine_ls_weighting_scheme calc
_refine_ls_wR_factor_gt 0.0516
_refine_ls_wR_factor_ref 0.0525
_reflns_number_gt 3506
_reflns_number_total 3615
_reflns_threshold_expression >2sigma(I)
_cod_data_source_file b407229dsup1.cif
_cod_data_source_block jf243x_syn
_cod_depositor_comments
;
The following automatic conversions were performed:

'_exptl_crystal_density_meas' value 'none' was changed to '?' - the
value is perceived as not measured.

Automatic conversion script
Id: cif_fix_values 3008 2015-01-20 13:52:24Z robertas 
;
_cod_original_sg_symbol_H-M 'P c'
_cod_database_code 7111358

loop_
_symmetry_equiv_pos_as_xyz
'x, y, z'
'x, -y, z+1/2'

loop_
_atom_site_label
_atom_site_type_symbol
_atom_site_fract_x
_atom_site_fract_y
_atom_site_fract_z
_atom_site_U_iso_or_equiv
_atom_site_adp_type
_atom_site_occupancy
_atom_site_symmetry_multiplicity
_atom_site_calc_flag
_atom_site_refinement_flags
Cu Cu 0.079695(14) 0.03841(2) 0.332780(13) 0.01179(4) Uani 1 1 d .
F1 F 0.07955(11) 0.08748(16) 0.48417(7) 0.0277(2) Uani 1 1 d .
F2 F 0.07992(10) 0.54550(12) 0.23757(7) 0.0235(2) Uani 1 1 d .
N1 N 0.22461(13) 0.2463(2) 0.35792(10) 0.0155(3) Uani 1 1 d .
H1A H 0.1849 0.3398 0.3133 0.019 Uiso 1 1 calc R
H1B H 0.2355 0.2972 0.4168 0.019 Uiso 1 1 calc R
N2 N 0.22743(14) -0.1696(2) 0.37205(10) 0.0177(4) Uani 1 1 d .
H2A H 0.2374 -0.2051 0.4333 0.021 Uiso 1 1 calc R
H2B H 0.1892 -0.2722 0.3332 0.021 Uiso 1 1 calc R
N3 N -0.06897(14) 0.2438(2) 0.28290(10) 0.0170(3) Uani 1 1 d .
H3A H -0.0796 0.2972 0.3359 0.020 Uiso 1 1 calc R
H3B H -0.0308 0.3365 0.2566 0.020 Uiso 1 1 calc R
N4 N -0.06581(14) -0.1721(2) 0.30050(11) 0.0185(4) Uani 1 1 d .
H4A H -0.0264 -0.2754 0.2823 0.022 Uiso 1 1 calc R
H4B H -0.0757 -0.2050 0.3571 0.022 Uiso 1 1 calc R
O3 O 0.32018(15) -0.0010(2) 0.11785(11) 0.0384(4) Uani 1 1 d .
H3 H 0.2854 -0.1028 0.0898 0.058 Uiso 1 1 calc R
O4 O -0.16240(15) -0.0106(2) -0.00226(11) 0.0365(4) Uani 1 1 d .
H4 H -0.1254 -0.1112 -0.0119 0.055 Uiso 1 1 calc R
C11 C 0.36894(15) 0.2143(2) 0.35824(11) 0.0169(3) Uani 1 1 d .
H11 H 0.4269 0.3285 0.3877 0.020 Uiso 1 1 calc R
C12 C 0.43654(19) 0.0428(2) 0.41915(14) 0.0192(5) Uani 1 1 d .
H12A H 0.4257 0.0534 0.4820 0.023 Uiso 1 1 calc R
H12B H 0.5382 0.0428 0.4311 0.023 Uiso 1 1 calc R
C13 C 0.37301(16) -0.1452(2) 0.37220(12) 0.0193(4) Uani 1 1 d .
H13 H 0.4325 -0.2508 0.4108 0.023 Uiso 1 1 calc R
C14 C 0.37222(17) -0.1587(2) 0.27046(13) 0.0234(4) Uani 1 1 d .
H14A H 0.3236 -0.2772 0.2405 0.028 Uiso 1 1 calc R
H14B H 0.4703 -0.1671 0.2736 0.028 Uiso 1 1 calc R
C15 C 0.30075(19) 0.0093(3) 0.20709(13) 0.0230(4) Uani 1 1 d .
H15 H 0.1982 0.0078 0.1954 0.028 Uiso 1 1 calc R
C16 C 0.36494(17) 0.1950(2) 0.25547(12) 0.0204(4) Uani 1 1 d .
H16A H 0.3103 0.3022 0.2168 0.024 Uiso 1 1 calc R
H16B H 0.4619 0.2048 0.2564 0.024 Uiso 1 1 calc R
C21 C -0.21287(16) 0.2074(2) 0.21239(11) 0.0179(4) Uani 1 1 d .
H21 H -0.2723 0.3203 0.2124 0.021 Uiso 1 1 calc R
C22 C -0.2775(2) 0.0339(3) 0.24120(14) 0.0187(5) Uani 1 1 d .
H22A H -0.3792 0.0303 0.2023 0.022 Uiso 1 1 calc R
H22B H -0.2666 0.0460 0.3094 0.022 Uiso 1 1 calc R
C23 C -0.21066(16) -0.1522(2) 0.22750(12) 0.0190(4) Uani 1 1 d .
H23 H -0.2686 -0.2592 0.2370 0.023 Uiso 1 1 calc R
C24 C -0.20923(18) -0.1681(2) 0.12686(13) 0.0225(4) Uani 1 1 d .
H24A H -0.3069 -0.1826 0.0810 0.027 Uiso 1 1 calc R
H24B H -0.1571 -0.2843 0.1229 0.027 Uiso 1 1 calc R
C25 C -0.14262(19) 0.0027(3) 0.09664(13) 0.0225(4) Uani 1 1 d .
H25 H -0.0399 0.0060 0.1359 0.027 Uiso 1 1 calc R
C26 C -0.21029(18) 0.1863(2) 0.11171(12) 0.0214(4) Uani 1 1 d .
H26A H -0.3078 0.1918 0.0646 0.026 Uiso 1 1 calc R
H26B H -0.1585 0.2952 0.0988 0.026 Uiso 1 1 calc R
O1 O 0.31196(15) 0.5210(2) 0.52196(10) 0.0313(3) Uani 1 1 d .
H1F H 0.2533 0.5050 0.5484 0.047 Uiso 1 1 calc R
C1 C 0.4486(2) 0.4874(3) 0.58927(16) 0.0392(5) Uani 1 1 d .
H1C H 0.5152 0.4838 0.5561 0.059 Uiso 1 1 calc R
H1D H 0.4506 0.3655 0.6214 0.059 Uiso 1 1 calc R
H1E H 0.4749 0.5897 0.6370 0.059 Uiso 1 1 calc R
O2 O -0.15232(14) 0.52172(19) 0.40620(10) 0.0295(3) Uani 1 1 d .
H2F H -0.0940 0.5062 0.4622 0.044 Uiso 1 1 calc R
C2 C -0.2894(2) 0.4882(3) 0.40452(15) 0.0350(5) Uani 1 1 d .
H2C H -0.3116 0.5816 0.4454 0.053 Uiso 1 1 calc R
H2D H -0.2946 0.3598 0.4284 0.053 Uiso 1 1 calc R
H2E H -0.3570 0.5000 0.3386 0.053 Uiso 1 1 calc R
O O 0.08011(14) 0.43017(19) 0.56463(10) 0.0295(3) Uani 1 1 d D
H1 H 0.077(2) 0.443(3) 0.6185(10) 0.044 Uiso 1 1 d D
H2 H 0.073(2) 0.317(2) 0.5501(14) 0.044 Uiso 1 1 d D

loop_
_atom_site_aniso_label
_atom_site_aniso_U_11
_atom_site_aniso_U_22
_atom_site_aniso_U_33
_atom_site_aniso_U_23
_atom_site_aniso_U_13
_atom_site_aniso_U_12
Cu 0.01080(7) 0.01331(7) 0.01130(7) 0.00051(9) 0.00410(5) -0.00015(10)
F1 0.0264(5) 0.0433(6) 0.0154(5) 0.0017(4) 0.0100(4) 0.0000(5)
F2 0.0288(5) 0.0166(5) 0.0257(5) 0.0010(4) 0.0108(4) 0.0008(4)
N1 0.0139(6) 0.0149(7) 0.0171(7) -0.0019(5) 0.0050(5) 0.0007(5)
N2 0.0161(7) 0.0172(7) 0.0205(7) 0.0036(6) 0.0077(6) 0.0022(5)
N3 0.0148(7) 0.0162(7) 0.0186(7) -0.0017(5) 0.0045(6) 0.0005(5)
N4 0.0148(7) 0.0168(8) 0.0219(8) 0.0040(6) 0.0044(6) 0.0005(6)
O3 0.0278(7) 0.0740(10) 0.0181(7) -0.0145(7) 0.0139(6) -0.0124(7)
O4 0.0267(7) 0.0693(10) 0.0133(6) -0.0041(6) 0.0072(6) 0.0100(6)
C11 0.0126(7) 0.0192(8) 0.0191(8) -0.0038(6) 0.0061(6) -0.0055(6)
C12 0.0113(8) 0.0280(10) 0.0158(8) -0.0019(7) 0.0020(7) -0.0009(7)
C13 0.0133(7) 0.0203(8) 0.0248(8) 0.0049(6) 0.0075(6) 0.0034(6)
C14 0.0205(8) 0.0210(8) 0.0329(9) -0.0085(7) 0.0147(7) -0.0031(6)
C15 0.0185(8) 0.0384(10) 0.0150(8) -0.0042(7) 0.0096(7) -0.0023(7)
C16 0.0191(7) 0.0235(8) 0.0217(8) 0.0049(6) 0.0111(6) 0.0013(6)
C21 0.0134(7) 0.0202(8) 0.0175(8) -0.0004(6) 0.0027(6) 0.0041(6)
C22 0.0119(8) 0.0300(11) 0.0151(9) -0.0035(7) 0.0059(7) -0.0019(7)
C23 0.0123(7) 0.0221(8) 0.0199(8) 0.0020(6) 0.0028(6) -0.0042(6)
C24 0.0190(8) 0.0225(8) 0.0213(8) -0.0041(7) 0.0019(7) 0.0034(7)
C25 0.0173(8) 0.0350(10) 0.0141(9) -0.0032(7) 0.0044(7) 0.0030(7)
C26 0.0193(8) 0.0230(8) 0.0188(8) 0.0039(7) 0.0034(7) -0.0014(6)
O1 0.0323(7) 0.0396(7) 0.0236(7) 0.0017(6) 0.0122(6) -0.0059(6)
C1 0.0291(10) 0.0629(14) 0.0259(10) -0.0081(9) 0.0103(8) -0.0045(9)
O2 0.0301(7) 0.0351(7) 0.0239(7) 0.0059(5) 0.0107(5) 0.0016(6)
C2 0.0291(10) 0.0518(12) 0.0253(10) -0.0033(9) 0.0112(8) 0.0010(9)
O 0.0296(6) 0.0350(7) 0.0253(7) -0.0012(5) 0.0118(5) -0.0018(6)

loop_
_atom_type_symbol
_atom_type_description
_atom_type_scat_dispersion_real
_atom_type_scat_dispersion_imag
_atom_type_scat_source
Cu Cu 0.3201 1.2651 'International Tables Vol C Tables 4.2.6.8 and 6.1.1.4'
F F 0.0171 0.0103 'International Tables Vol C Tables 4.2.6.8 and 6.1.1.4'
N N 0.0061 0.0033 'International Tables Vol C Tables 4.2.6.8 and 6.1.1.4'
O O 0.0106 0.0060 'International Tables Vol C Tables 4.2.6.8 and 6.1.1.4'
C C 0.0033 0.0016 'International Tables Vol C Tables 4.2.6.8 and 6.1.1.4'
H H 0.0000 0.0000 'International Tables Vol C Tables 4.2.6.8 and 6.1.1.4'

loop_
_geom_angle_atom_site_label_1
_geom_angle_atom_site_label_2
_geom_angle_atom_site_label_3
_geom_angle
N1 Cu N4 177.00(7)
N1 Cu N2 92.81(6)
N4 Cu N2 86.98(5)
N1 Cu N3 87.38(5)
N4 Cu N3 92.60(6)
N2 Cu N3 175.58(6)
N1 Cu F1 88.48(5)
N4 Cu F1 94.53(5)
N2 Cu F1 95.30(5)
N3 Cu F1 89.12(5)
C11 N1 Cu 123.43(10)
C13 N2 Cu 123.55(11)
C21 N3 Cu 123.56(11)
C23 N4 Cu 123.51(11)
N1 C11 C12 110.76(14)
N1 C11 C16 110.39(12)
C12 C11 C16 111.85(14)
C11 C12 C13 112.82(14)
N2 C13 C14 110.50(13)
N2 C13 C12 110.82(14)
C14 C13 C12 111.09(15)
C13 C14 C15 113.57(14)
O3 C15 C16 107.83(15)
O3 C15 C14 110.18(15)
C16 C15 C14 110.11(14)
C15 C16 C11 113.75(14)
N3 C21 C22 110.90(14)
N3 C21 C26 110.32(14)
C22 C21 C26 111.64(14)
C21 C22 C23 112.70(17)
N4 C23 C24 110.62(14)
N4 C23 C22 110.89(14)
C24 C23 C22 111.42(14)
C23 C24 C25 113.82(14)
O4 C25 C26 108.15(15)
O4 C25 C24 110.34(15)
C26 C25 C24 110.26(15)
C25 C26 C21 113.77(14)

loop_
_geom_bond_atom_site_label_1
_geom_bond_atom_site_label_2
_geom_bond_distance
Cu N1 2.0180(14)
Cu N4 2.0295(15)
Cu N2 2.0306(14)
Cu N3 2.0320(14)
Cu F1 2.2944(10)
N1 C11 1.493(2)
N2 C13 1.500(2)
N3 C21 1.4872(19)
N4 C23 1.492(2)
O3 C15 1.424(2)
O4 C25 1.423(2)
C11 C12 1.518(2)
C11 C16 1.531(2)
C12 C13 1.527(2)
C13 C14 1.524(2)
C14 C15 1.524(3)
C15 C16 1.522(2)
C21 C22 1.525(3)
C21 C26 1.525(2)
C22 C23 1.526(3)
C23 C24 1.517(2)
C24 C25 1.530(3)
C25 C26 1.521(2)
O1 C1 1.413(3)
O2 C2 1.415(3)
